data_7713204
loop_
_publ_author_name
'Barrios-Vargas, Luz Jimena'
'Abeynayake, Niroshani Samitri'
'Secrist, Carlee'
'Le, Nghia'
'Webster, Charles Edwin'
'Donnadieu, Bruno'
'Kaphan, David M.'
'Roy, Amitava'
'Ibarra, Ilich A.'
'Montiel-Palma, Virginia'

_publ_section_title
;
 Homogeneous versus MOF-supported catalysis: A direct comparison of
 catalytic hydroboration at Ni tripodal P3E (E = Si, Ge) complexes
;
_journal_name_full 'Dalton Transactions'
_journal_paper_doi 10.1039/D3DT01328F
_journal_year 2023
_chemical_formula_moiety 'C20.50 H17.50 Ni0.33 P Si0.33'
_chemical_formula_sum 'C20.5 H17.5 Ni0.33 P Si0.33'
_chemical_formula_weight 323.75
_space_group_crystal_system cubic
_space_group_IT_number 218
_space_group_name_Hall 'P -4n 2 3'
_space_group_name_H-M_alt 'P -4 3 n'
_atom_sites_solution_hydrogens geom
_audit_creation_method SHELXL-2018/3
_audit_update_record
;
2023-03-08 deposited with the CCDC.	2023-05-23 downloaded from the CCDC.
;
_cell_angle_alpha 90
_cell_angle_beta 90
_cell_angle_gamma 90
_cell_formula_units_Z 24
_cell_length_a 21.7616(2)
_cell_length_b 21.7616(2)
_cell_length_c 21.7616(2)
_cell_measurement_reflns_used 1181
_cell_measurement_temperature 100(2)
_cell_measurement_theta_max 74.785
_cell_measurement_theta_min 4.063
_cell_volume 10305.58(16)
_computing_cell_refinement 'APEX4 v2021.4-0'
_computing_data_collection 'APEX4 v2021.4-0'
_computing_data_reduction 'Saint, APEX4 v2021.4-0.'
_computing_molecular_graphics 'Mercury V.4.2.0,POV-Ray v 3.7'
_computing_publication_material 'APEX4 v2021.4-0'
_computing_structure_refinement SHELXTL-2018/3
_computing_structure_solution SHELXT
_diffrn_ambient_temperature 100(2)
_diffrn_measured_fraction_theta_full 0.996
_diffrn_measured_fraction_theta_max 0.996
_diffrn_measurement_device_type 'Bruker AXS D8 Venture  '
_diffrn_measurement_method 'profile data from \q/2\q scans'
_diffrn_radiation_type CuK\a
_diffrn_radiation_wavelength 1.54178
_diffrn_reflns_av_R_equivalents 0.2016
_diffrn_reflns_av_unetI/netI 0.0247
_diffrn_reflns_Laue_measured_fraction_full 0.996
_diffrn_reflns_Laue_measured_fraction_max 0.996
_diffrn_reflns_limit_h_max 27
_diffrn_reflns_limit_h_min -27
_diffrn_reflns_limit_k_max 25
_diffrn_reflns_limit_k_min -27
_diffrn_reflns_limit_l_max 27
_diffrn_reflns_limit_l_min -27
_diffrn_reflns_number 239227
_diffrn_reflns_point_group_measured_fraction_full 0.998
_diffrn_reflns_point_group_measured_fraction_max 0.997
_diffrn_reflns_theta_full 67.679
_diffrn_reflns_theta_max 74.785
_diffrn_reflns_theta_min 4.063
_exptl_absorpt_coefficient_mu 1.936
_exptl_absorpt_correction_T_max 0.862
_exptl_absorpt_correction_T_min 0.747
_exptl_absorpt_correction_type multi-scan
_exptl_absorpt_process_details Sadabs
_exptl_crystal_colour yellow
_exptl_crystal_density_diffrn 1.252
_exptl_crystal_description 'prism frag'
_exptl_crystal_F_000 4068
_exptl_crystal_size_max 0.160
_exptl_crystal_size_mid 0.095
_exptl_crystal_size_min 0.079
_refine_diff_density_max 0.559
_refine_diff_density_min -0.272
_refine_diff_density_rms 0.051
_refine_ls_abs_structure_details
;
 Refined as an inversion twin.
;
_refine_ls_abs_structure_Flack 0.08(6)
_refine_ls_extinction_coef 0.00020(6)
_refine_ls_extinction_expression Fc^*^=kFc[1+0.001xFc^2^\l^3^/sin(2\q)]^-1/4^
_refine_ls_extinction_method 'SHELXL-2018/3 (Sheldrick 2018)'
_refine_ls_goodness_of_fit_ref 1.113
_refine_ls_hydrogen_treatment constr
_refine_ls_matrix_type full
_refine_ls_number_parameters 208
_refine_ls_number_reflns 3542
_refine_ls_number_restraints 15
_refine_ls_restrained_S_all 1.110
_refine_ls_R_factor_all 0.0619
_refine_ls_R_factor_gt 0.0519
_refine_ls_shift/su_max 0.000
_refine_ls_shift/su_mean 0.000
_refine_ls_structure_factor_coef Fsqd
_refine_ls_weighting_details 'w=1/[\s^2^(Fo^2^)+(0.0887P)^2^+1.1679P] where P=(Fo^2^+2Fc^2^)/3'
_refine_ls_weighting_scheme calc
_refine_ls_wR_factor_gt 0.1353
_refine_ls_wR_factor_ref 0.1432
_reflns_Friedel_coverage 0.846
_reflns_Friedel_fraction_full 1.000
_reflns_Friedel_fraction_max 0.999
_reflns_number_gt 3087
_reflns_number_total 3542
_reflns_threshold_expression 'I > 2\s(I)'
_cod_data_source_file d3dt01328f2.cif
_cod_data_source_block cvm004_final
_cod_original_cell_volume 10305.6(3)
_cod_original_formula_sum 'C20.50 H17.50 Ni0.33 P Si0.33'
_cod_database_code 7713204
_shelx_space_group_comment
;
The symmetry employed for this shelxl refinement is uniquely defined
by the following loop, which should always be used as a source of
symmetry information in preference to the above space-group names.
They are only intended as comments.
;
_shelx_estimated_absorpt_t_min 0.747
_shelx_estimated_absorpt_t_max 0.862

loop_
_space_group_symop_operation_xyz
'x, y, z'
'-x, -y, z'
'-x, y, -z'
'x, -y, -z'
'z, x, y'
'z, -x, -y'
'-z, -x, y'
'-z, x, -y'
'y, z, x'
'-y, z, -x'
'y, -z, -x'
'-y, -z, x'
'y+1/2, x+1/2, z+1/2'
'-y+1/2, -x+1/2, z+1/2'
'y+1/2, -x+1/2, -z+1/2'
'-y+1/2, x+1/2, -z+1/2'
'x+1/2, z+1/2, y+1/2'
'-x+1/2, z+1/2, -y+1/2'
'-x+1/2, -z+1/2, y+1/2'
'x+1/2, -z+1/2, -y+1/2'
'z+1/2, y+1/2, x+1/2'
'z+1/2, -y+1/2, -x+1/2'
'-z+1/2, y+1/2, -x+1/2'
'-z+1/2, -y+1/2, x+1/2'

loop_
_atom_site_label
_atom_site_type_symbol
_atom_site_fract_x
_atom_site_fract_y
_atom_site_fract_z
_atom_site_U_iso_or_equiv
_atom_site_adp_type
_atom_site_occupancy
_atom_site_site_symmetry_order
_atom_site_calc_flag
_atom_site_refinement_flags_posn
_atom_site_refinement_flags_adp
_atom_site_refinement_flags_occupancy
_atom_site_disorder_assembly
_atom_site_disorder_group
Ni1 Ni 0.68285(3) 0.31715(3) 0.31715(3) 0.0423(3) Uani 1 3 d S T P . .
P1 P 0.65516(6) 0.37129(6) 0.23756(6) 0.0430(3) Uani 1 1 d . . . . .
Si1 Si 0.74244(6) 0.25756(6) 0.25756(6) 0.0573(6) Uani 1 3 d S T P . .
C1 C 0.7357(3) 0.2744(3) 0.1722(3) 0.0739(19) Uani 1 1 d . . . . .
H1A H 0.763651 0.247015 0.149062 0.089 Uiso 1 1 calc R U . . .
H1B H 0.693123 0.266014 0.158418 0.089 Uiso 1 1 calc R U . . .
C2 C 0.7515(3) 0.3396(3) 0.1590(3) 0.0716(16) Uani 1 1 d D . . . .
C3 C 0.8022(4) 0.3542(5) 0.1220(4) 0.108(3) Uani 1 1 d D . . . .
H3 H 0.825343 0.321648 0.104329 0.129 Uiso 1 1 calc R U . . .
C4 C 0.8195(5) 0.4128(6) 0.1104(5) 0.142(4) Uani 1 1 d D . . . .
H4 H 0.854899 0.420400 0.086031 0.170 Uiso 1 1 calc R U . . .
C5 C 0.7866(5) 0.4614(5) 0.1334(4) 0.114(3) Uani 1 1 d D . . . .
H5 H 0.798186 0.502402 0.124113 0.137 Uiso 1 1 calc R U . . .
C6 C 0.7353(3) 0.4494(3) 0.1708(3) 0.0760(18) Uani 1 1 d D . . . .
H6 H 0.712347 0.482616 0.187472 0.091 Uiso 1 1 calc R U . . .
C7 C 0.7182(2) 0.3890(3) 0.1837(3) 0.0551(12) Uani 1 1 d D . . . .
C8 C 0.5953(2) 0.3412(2) 0.1854(2) 0.0517(11) Uani 1 1 d . . . . .
C9 C 0.5985(4) 0.3475(4) 0.1214(3) 0.086(2) Uani 1 1 d . . . . .
H9 H 0.634232 0.364708 0.103139 0.103 Uiso 1 1 calc R U . . .
C10 C 0.5504(5) 0.3289(5) 0.0849(4) 0.110(3) Uani 1 1 d . . . . .
H10 H 0.553631 0.331993 0.041428 0.132 Uiso 1 1 calc R U . . .
C11 C 0.4975(4) 0.3058(4) 0.1109(4) 0.098(3) Uani 1 1 d . . . . .
H11 H 0.463692 0.294546 0.085712 0.118 Uiso 1 1 calc R U . . .
C12 C 0.4939(3) 0.2992(3) 0.1729(4) 0.088(2) Uani 1 1 d . . . . .
H12 H 0.457978 0.282156 0.190948 0.105 Uiso 1 1 calc R U . . .
C13 C 0.5428(3) 0.3172(3) 0.2102(3) 0.0659(15) Uani 1 1 d . . . . .
H13 H 0.539501 0.312708 0.253483 0.079 Uiso 1 1 calc R U . . .
C14 C 0.6208(2) 0.4486(2) 0.2513(2) 0.0462(11) Uani 1 1 d . . . . .
C15 C 0.5934(3) 0.4814(3) 0.2052(3) 0.0615(14) Uani 1 1 d . . . . .
H15 H 0.591917 0.464419 0.165018 0.074 Uiso 1 1 calc R U . . .
C16 C 0.5679(3) 0.5382(3) 0.2156(3) 0.0690(16) Uani 1 1 d . . . . .
H16 H 0.548934 0.559940 0.182911 0.083 Uiso 1 1 calc R U . . .
C17 C 0.5700(3) 0.5630(3) 0.2724(4) 0.081(2) Uani 1 1 d . . . . .
H17 H 0.552596 0.602334 0.280149 0.097 Uiso 1 1 calc R U . . .
C18 C 0.5969(4) 0.5314(3) 0.3176(4) 0.097(3) Uani 1 1 d . . . . .
H18 H 0.599096 0.549313 0.357311 0.117 Uiso 1 1 calc R U . . .
C19 C 0.6216(3) 0.4740(3) 0.3089(3) 0.0678(16) Uani 1 1 d . . . . .
H19 H 0.638977 0.452198 0.342444 0.081 Uiso 1 1 calc R U . . .
C1S C 0.5146(14) 0.4668(10) 1.0579(12) 0.107(5) Uiso 0.25 1 d D U P A -1
H1S H 0.522359 0.450689 1.097740 0.129 Uiso 0.25 1 calc R U P A -1
C2S C 0.5627(13) 0.4842(11) 1.0186(14) 0.107(5) Uiso 0.25 1 d D U P A -1
H2S H 0.603812 0.479791 1.032475 0.129 Uiso 0.25 1 calc R U P A -1
C3S C 0.5525(15) 0.5072(12) 0.9617(13) 0.107(5) Uiso 0.25 1 d D U P A -1
H3S H 0.586565 0.518384 0.936720 0.129 Uiso 0.25 1 calc R U P A -1
C4S C 0.4941(16) 0.5145(12) 0.9394(11) 0.107(5) Uiso 0.25 1 d D U P A -1
H4S H 0.487414 0.530694 0.899438 0.129 Uiso 0.25 1 calc R U P A -1
C5S C 0.4443(14) 0.4977(14) 0.9768(13) 0.107(5) Uiso 0.25 1 d D U P A -1
H5S H 0.403406 0.502451 0.962178 0.129 Uiso 0.25 1 calc R U P A -1
C6S C 0.4547(13) 0.4741(12) 1.0356(13) 0.107(5) Uiso 0.25 1 d D U P A -1
H6S H 0.420797 0.462906 1.060731 0.129 Uiso 0.25 1 calc R U P A -1

loop_
_atom_site_aniso_label
_atom_site_aniso_U_11
_atom_site_aniso_U_22
_atom_site_aniso_U_33
_atom_site_aniso_U_23
_atom_site_aniso_U_13
_atom_site_aniso_U_12
Ni1 0.0423(3) 0.0423(3) 0.0423(3) -0.0068(3) 0.0068(3) 0.0068(3)
P1 0.0441(6) 0.0454(6) 0.0394(6) -0.0049(5) 0.0048(5) 0.0005(5)
Si1 0.0573(6) 0.0573(6) 0.0573(6) -0.0147(5) 0.0147(5) 0.0147(5)
C1 0.082(4) 0.085(5) 0.055(3) -0.021(3) 0.011(3) 0.025(3)
C2 0.069(4) 0.096(5) 0.050(3) -0.006(3) 0.022(3) 0.012(3)
C3 0.095(6) 0.139(8) 0.089(5) 0.000(5) 0.051(5) 0.011(6)
C4 0.111(7) 0.188(12) 0.125(9) 0.019(8) 0.077(7) -0.010(8)
C5 0.104(6) 0.128(8) 0.111(7) 0.022(6) 0.046(6) -0.029(6)
C6 0.072(4) 0.088(4) 0.068(4) 0.003(3) 0.021(3) -0.021(3)
C7 0.053(3) 0.070(3) 0.043(3) 0.000(2) 0.008(2) -0.005(2)
C8 0.058(3) 0.047(3) 0.050(3) -0.009(2) -0.001(2) 0.003(2)
C9 0.089(5) 0.119(6) 0.049(3) -0.017(4) -0.009(3) -0.018(5)
C10 0.124(8) 0.136(8) 0.071(5) -0.036(5) -0.026(5) -0.013(6)
C11 0.098(6) 0.090(5) 0.107(6) -0.021(5) -0.052(5) -0.010(4)
C12 0.064(4) 0.084(5) 0.116(6) 0.008(4) -0.021(4) -0.011(3)
C13 0.052(3) 0.068(4) 0.077(4) 0.006(3) -0.009(3) -0.001(3)
C14 0.045(2) 0.046(2) 0.048(3) -0.001(2) 0.001(2) 0.001(2)
C15 0.068(3) 0.052(3) 0.065(3) 0.005(3) -0.015(3) -0.006(3)
C16 0.061(4) 0.060(4) 0.085(4) 0.019(3) -0.015(3) 0.002(3)
C17 0.085(5) 0.057(4) 0.102(6) -0.016(4) -0.020(4) 0.024(3)
C18 0.135(7) 0.076(4) 0.081(4) -0.030(4) -0.036(5) 0.051(5)
C19 0.084(4) 0.057(3) 0.062(3) -0.017(3) -0.015(3) 0.026(3)

loop_
_atom_type_symbol
_atom_type_description
_atom_type_scat_dispersion_real
_atom_type_scat_dispersion_imag
_atom_type_scat_source
C C 0.0181 0.0091 'International Tables Vol C Tables 4.2.6.8 and 6.1.1.4'
H H 0.0000 0.0000 'International Tables Vol C Tables 4.2.6.8 and 6.1.1.4'
Ni Ni -3.0029 0.5091 'International Tables Vol C Tables 4.2.6.8 and 6.1.1.4'
P P 0.2955 0.4335 'International Tables Vol C Tables 4.2.6.8 and 6.1.1.4'
Si Si 0.2541 0.3302 'International Tables Vol C Tables 4.2.6.8 and 6.1.1.4'

loop_
_geom_angle_atom_site_label_1
_geom_angle_atom_site_label_2
_geom_angle_atom_site_label_3
_geom_angle
_geom_angle_site_symmetry_1
_geom_angle_site_symmetry_3
_geom_angle_publ_flag
P1 Ni1 P1 119.985(2) . 7_665 ?
P1 Ni1 P1 119.982(2) . 10_656 ?
P1 Ni1 P1 119.983(2) 7_665 10_656 ?
P1 Ni1 Si1 90.74(4) . . ?
P1 Ni1 Si1 90.74(4) 7_665 . ?
P1 Ni1 Si1 90.74(4) 10_656 . ?
C7 P1 C8 102.0(2) . . ?
C7 P1 C14 102.2(2) . . ?
C8 P1 C14 97.8(2) . . ?
C7 P1 Ni1 114.4(2) . . ?
C8 P1 Ni1 119.42(18) . . ?
C14 P1 Ni1 118.11(16) . . ?
C1 Si1 C1 104.5(2) 7_665 10_656 ?
C1 Si1 C1 104.5(2) 7_665 . ?
C1 Si1 C1 104.5(2) 10_656 . ?
C1 Si1 Ni1 114.1(2) 7_665 . ?
C1 Si1 Ni1 114.1(2) 10_656 . ?
C1 Si1 Ni1 114.1(2) . . ?
C2 C1 Si1 110.8(5) . . ?
C2 C1 H1A 109.5 . . ?
Si1 C1 H1A 109.5 . . ?
C2 C1 H1B 109.5 . . ?
Si1 C1 H1B 109.5 . . ?
H1A C1 H1B 108.1 . . ?
C7 C2 C3 116.9(7) . . ?
C7 C2 C1 122.5(5) . . ?
C3 C2 C1 120.6(7) . . ?
C4 C3 C2 122.6(8) . . ?
C4 C3 H3 118.7 . . ?
C2 C3 H3 118.7 . . ?
C3 C4 C5 120.9(8) . . ?
C3 C4 H4 119.6 . . ?
C5 C4 H4 119.6 . . ?
C4 C5 C6 118.9(9) . . ?
C4 C5 H5 120.5 . . ?
C6 C5 H5 120.5 . . ?
C7 C6 C5 120.1(7) . . ?
C7 C6 H6 119.9 . . ?
C5 C6 H6 119.9 . . ?
C6 C7 C2 120.5(5) . . ?
C6 C7 P1 121.5(5) . . ?
C2 C7 P1 117.8(5) . . ?
C13 C8 C9 118.0(6) . . ?
C13 C8 P1 118.9(4) . . ?
C9 C8 P1 122.7(5) . . ?
C10 C9 C8 120.5(8) . . ?
C10 C9 H9 119.7 . . ?
C8 C9 H9 119.7 . . ?
C9 C10 C11 120.3(8) . . ?
C9 C10 H10 119.9 . . ?
C11 C10 H10 119.9 . . ?
C12 C11 C10 119.7(7) . . ?
C12 C11 H11 120.2 . . ?
C10 C11 H11 120.2 . . ?
C11 C12 C13 120.3(8) . . ?
C11 C12 H12 119.9 . . ?
C13 C12 H12 119.9 . . ?
C8 C13 C12 121.1(7) . . ?
C8 C13 H13 119.4 . . ?
C12 C13 H13 119.4 . . ?
C15 C14 C19 117.7(5) . . ?
C15 C14 P1 121.9(4) . . ?
C19 C14 P1 120.4(4) . . ?
C14 C15 C16 121.7(6) . . ?
C14 C15 H15 119.2 . . ?
C16 C15 H15 119.2 . . ?
C17 C16 C15 119.9(6) . . ?
C17 C16 H16 120.1 . . ?
C15 C16 H16 120.1 . . ?
C18 C17 C16 118.8(6) . . ?
C18 C17 H17 120.6 . . ?
C16 C17 H17 120.6 . . ?
C17 C18 C19 122.7(7) . . ?
C17 C18 H18 118.7 . . ?
C19 C18 H18 118.7 . . ?
C14 C19 C18 119.3(6) . . ?
C14 C19 H19 120.4 . . ?
C18 C19 H19 120.4 . . ?
C6S C1S C2S 116.9(11) . . ?
C6S C1S H1S 121.6 . . ?
C2S C1S H1S 121.6 . . ?
C3S C2S C1S 122.4(12) . . ?
C3S C2S H2S 118.8 . . ?
C1S C2S H2S 118.8 . . ?
C2S C3S C4S 121.1(12) . . ?
C2S C3S H3S 119.4 . . ?
C4S C3S H3S 119.4 . . ?
C3S C4S C5S 118.8(12) . . ?
C3S C4S H4S 120.6 . . ?
C5S C4S H4S 120.6 . . ?
C6S C5S C4S 120.0(11) . . ?
C6S C5S H5S 120.0 . . ?
C4S C5S H5S 120.0 . . ?
C5S C6S C1S 120.7(10) . . ?
C5S C6S H6S 119.6 . . ?
C1S C6S H6S 119.6 . . ?

loop_
_geom_bond_atom_site_label_1
_geom_bond_atom_site_label_2
_geom_bond_distance
_geom_bond_site_symmetry_2
_geom_bond_publ_flag
Ni1 P1 2.1796(13) . ?
Ni1 P1 2.1797(13) 7_665 ?
Ni1 P1 2.1797(13) 10_656 ?
Ni1 Si1 2.246(2) . ?
P1 C7 1.845(5) . ?
P1 C8 1.847(5) . ?
P1 C14 1.864(5) . ?
Si1 C1 1.899(7) 7_665 ?
Si1 C1 1.899(7) 10_656 ?
Si1 C1 1.899(7) . ?
C1 C2 1.487(10) . ?
C1 H1A 0.9900 . ?
C1 H1B 0.9900 . ?
C2 C7 1.403(8) . ?
C2 C3 1.404(9) . ?
C3 C4 1.353(14) . ?
C3 H3 0.9500 . ?
C4 C5 1.371(15) . ?
C4 H4 0.9500 . ?
C5 C6 1.405(10) . ?
C5 H5 0.9500 . ?
C6 C7 1.396(9) . ?
C6 H6 0.9500 . ?
C8 C13 1.368(8) . ?
C8 C9 1.401(8) . ?
C9 C10 1.377(10) . ?
C9 H9 0.9500 . ?
C10 C11 1.378(13) . ?
C10 H10 0.9500 . ?
C11 C12 1.359(12) . ?
C11 H11 0.9500 . ?
C12 C13 1.393(9) . ?
C12 H12 0.9500 . ?
C13 H13 0.9500 . ?
C14 C15 1.368(8) . ?
C14 C19 1.371(7) . ?
C15 C16 1.374(9) . ?
C15 H15 0.9500 . ?
C16 C17 1.350(10) . ?
C16 H16 0.9500 . ?
C17 C18 1.335(10) . ?
C17 H17 0.9500 . ?
C18 C19 1.371(8) . ?
C18 H18 0.9500 . ?
C19 H19 0.9500 . ?
C1S C6S 1.400(11) . ?
C1S C2S 1.403(11) . ?
C1S H1S 0.9500 . ?
C2S C3S 1.354(15) . ?
C2S H2S 0.9500 . ?
C3S C4S 1.370(17) . ?
C3S H3S 0.9500 . ?
C4S C5S 1.405(12) . ?
C4S H4S 0.9500 . ?
C5S C6S 1.397(11) . ?
C5S H5S 0.9500 . ?
C6S H6S 0.9500 . ?
